data_2237050
loop_
_publ_author_name
'Sorensen, Ted S.'
'Hou, Jianjun'
'Parvez, Masood'

_publ_section_title
;
 3,5-Dibromo-2,2,6,6,7,7-hexamethyloctane-4-one
;
_journal_coeditor_code TK5169
_journal_issue 12
_journal_name_full 'Acta Crystallographica Section E'
_journal_page_first o3367
_journal_paper_doi 10.1107/S160053681204603X
_journal_volume 68
_journal_year 2012
_chemical_formula_iupac 'C14 H26 Br2 O'
_chemical_formula_moiety 'C14 H26 Br2 O'
_chemical_formula_sum 'C14 H26 Br2 O'
_chemical_formula_weight 370.17
_chemical_name_systematic
;
3,5-Dibromo-2,2,6,6,7,7-hexamethyloctane-4-one
;
_space_group_IT_number 14
_symmetry_cell_setting monoclinic
_symmetry_space_group_name_Hall '-P 2ybc'
_symmetry_space_group_name_H-M 'P 1 21/c 1'
_atom_sites_solution_hydrogens geom
_atom_sites_solution_primary direct
_atom_sites_solution_secondary difmap
_cell_angle_alpha 90.00
_cell_angle_beta 93.321(13)
_cell_angle_gamma 90.00
_cell_formula_units_Z 4
_cell_length_a 14.602(5)
_cell_length_b 9.963(2)
_cell_length_c 10.974(4)
_cell_measurement_reflns_used 6698
_cell_measurement_temperature 123(2)
_cell_measurement_theta_max 27.5
_cell_measurement_theta_min 3.1
_cell_volume 1593.8(9)
_computing_cell_refinement 'DENZO (Otwinowski & Minor, 1997)'
_computing_data_collection 'COLLECT (Hooft, 1998)'
_computing_data_reduction 'SCALEPACK (Otwinowski & Minor, 1997)'
_computing_molecular_graphics 'ORTEP-3 for Windows (Farrugia, 1997)'
_computing_publication_material 'SHELXL97 (Sheldrick, 2008)'
_computing_structure_refinement 'SHELXL97 (Sheldrick, 2008)'
_computing_structure_solution 'SHELXS97 (Sheldrick, 2008)'
_diffrn_ambient_temperature 123(2)
_diffrn_measured_fraction_theta_full 0.994
_diffrn_measured_fraction_theta_max 0.994
_diffrn_measurement_device_type 'Nonius APEXII CCD'
_diffrn_measurement_method '\w and \f scans'
_diffrn_radiation_monochromator graphite
_diffrn_radiation_source 'fine-focus sealed tube'
_diffrn_radiation_type MoK\a
_diffrn_radiation_wavelength 0.71073
_diffrn_reflns_av_R_equivalents 0.0224
_diffrn_reflns_av_sigmaI/netI 0.0337
_diffrn_reflns_limit_h_max 18
_diffrn_reflns_limit_h_min -18
_diffrn_reflns_limit_k_max 12
_diffrn_reflns_limit_k_min -12
_diffrn_reflns_limit_l_max 14
_diffrn_reflns_limit_l_min -14
_diffrn_reflns_number 6698
_diffrn_reflns_theta_full 27.47
_diffrn_reflns_theta_max 27.47
_diffrn_reflns_theta_min 3.15
_diffrn_standards_number 0
_exptl_absorpt_coefficient_mu 5.072
_exptl_absorpt_correction_T_max 0.8229
_exptl_absorpt_correction_T_min 0.4975
_exptl_absorpt_correction_type multi-scan
_exptl_absorpt_process_details '(SORTAV; Blessing, 1997)'
_exptl_crystal_colour Colourless
_exptl_crystal_density_diffrn 1.543
_exptl_crystal_density_method 'not measured'
_exptl_crystal_description Plate
_exptl_crystal_F_000 752
_exptl_crystal_size_max 0.16
_exptl_crystal_size_mid 0.14
_exptl_crystal_size_min 0.04
_refine_diff_density_max 0.493
_refine_diff_density_min -0.619
_refine_ls_extinction_method none
_refine_ls_goodness_of_fit_ref 1.063
_refine_ls_hydrogen_treatment constr
_refine_ls_matrix_type full
_refine_ls_number_parameters 162
_refine_ls_number_reflns 3630
_refine_ls_number_restraints 0
_refine_ls_restrained_S_all 1.063
_refine_ls_R_factor_all 0.0392
_refine_ls_R_factor_gt 0.0291
_refine_ls_shift/su_max 0.000
_refine_ls_shift/su_mean 0.000
_refine_ls_structure_factor_coef Fsqd
_refine_ls_weighting_details 'calc w=1/[\s^2^(Fo^2^)+(0.0402P)^2^+0.2790P] where P=(Fo^2^+2Fc^2^)/3'
_refine_ls_weighting_scheme calc
_refine_ls_wR_factor_gt 0.0690
_refine_ls_wR_factor_ref 0.0732
_reflns_number_gt 3044
_reflns_number_total 3630
_reflns_threshold_expression I>2\s(I)
_cod_data_source_file tk5169.cif
_cod_data_source_block I
_cod_original_sg_symbol_H-M 'P 21/c'
_cod_database_code 2237050
_cod_database_fobs_code 2237050

loop_
_symmetry_equiv_pos_as_xyz
'x, y, z'
'-x, y+1/2, -z+1/2'
'-x, -y, -z'
'x, -y-1/2, z-1/2'

loop_
_atom_site_type_symbol
_atom_site_label
_atom_site_fract_x
_atom_site_fract_y
_atom_site_fract_z
_atom_site_U_iso_or_equiv
_atom_site_adp_type
_atom_site_calc_flag
_atom_site_refinement_flags
_atom_site_occupancy
_atom_site_symmetry_multiplicity
Br Br1 0.119984(18) 0.34952(2) 0.04616(2) 0.02780(9) Uani d . 1 1
Br Br2 0.198646(17) 0.02636(2) 0.21493(2) 0.02471(9) Uani d . 1 1
O O1 0.32951(12) 0.29847(16) 0.09933(14) 0.0265(4) Uani d . 1 1
C C1 0.07327(18) 0.6488(2) 0.1864(2) 0.0244(5) Uani d . 1 1
H H1A 0.0159 0.6851 0.2148 0.037 Uiso calc R 1 1
H H1B 0.0595 0.5852 0.1197 0.037 Uiso calc R 1 1
H H1C 0.1108 0.7223 0.1572 0.037 Uiso calc R 1 1
C C2 0.12605(16) 0.5761(2) 0.29239(18) 0.0177(4) Uani d . 1 1
C C3 0.21494(16) 0.5004(2) 0.25226(19) 0.0170(4) Uani d . 1 1
C C4 0.19353(16) 0.3561(2) 0.20209(18) 0.0171(5) Uani d . 1 1
H H4 0.1584 0.3079 0.2642 0.021 Uiso calc R 1 1
C C5 0.27965(16) 0.2724(2) 0.18064(18) 0.0175(4) Uani d . 1 1
C C6 0.29800(15) 0.1531(2) 0.26737(19) 0.0168(4) Uani d . 1 1
H H6 0.2863 0.1840 0.3518 0.020 Uiso calc R 1 1
C C7 0.39337(16) 0.0872(2) 0.27212(19) 0.0201(5) Uani d . 1 1
C C8 0.42040(19) 0.0297(2) 0.1499(2) 0.0276(6) Uani d . 1 1
H H8A 0.4825 -0.0078 0.1593 0.041 Uiso calc R 1 1
H H8B 0.4189 0.1012 0.0885 0.041 Uiso calc R 1 1
H H8C 0.3771 -0.0412 0.1236 0.041 Uiso calc R 1 1
C C9 0.15287(19) 0.6853(2) 0.3883(2) 0.0266(5) Uani d . 1 1
H H9A 0.1732 0.6423 0.4656 0.040 Uiso calc R 1 1
H H9B 0.0996 0.7424 0.4010 0.040 Uiso calc R 1 1
H H9C 0.2028 0.7402 0.3591 0.040 Uiso calc R 1 1
C C10 0.05875(18) 0.4806(2) 0.3510(2) 0.0249(5) Uani d . 1 1
H H10A 0.0916 0.4279 0.4150 0.037 Uiso calc R 1 1
H H10B 0.0314 0.4200 0.2887 0.037 Uiso calc R 1 1
H H10C 0.0102 0.5329 0.3869 0.037 Uiso calc R 1 1
C C11 0.26542(17) 0.5849(2) 0.1600(2) 0.0242(5) Uani d . 1 1
H H11A 0.3257 0.5451 0.1483 0.036 Uiso calc R 1 1
H H11B 0.2734 0.6766 0.1910 0.036 Uiso calc R 1 1
H H11C 0.2294 0.5868 0.0818 0.036 Uiso calc R 1 1
C C12 0.28176(18) 0.4758(2) 0.3644(2) 0.0227(5) Uani d . 1 1
H H12A 0.3337 0.4217 0.3401 0.034 Uiso calc R 1 1
H H12B 0.2497 0.4281 0.4274 0.034 Uiso calc R 1 1
H H12C 0.3043 0.5621 0.3969 0.034 Uiso calc R 1 1
C C13 0.46246(18) 0.1962(2) 0.3165(2) 0.0278(5) Uani d . 1 1
H H13A 0.5239 0.1569 0.3269 0.042 Uiso calc R 1 1
H H13B 0.4446 0.2324 0.3947 0.042 Uiso calc R 1 1
H H13C 0.4627 0.2686 0.2561 0.042 Uiso calc R 1 1
C C14 0.39600(19) -0.0260(2) 0.3682(2) 0.0267(5) Uani d . 1 1
H H14A 0.4584 -0.0621 0.3785 0.040 Uiso calc R 1 1
H H14B 0.3537 -0.0977 0.3409 0.040 Uiso calc R 1 1
H H14C 0.3776 0.0099 0.4463 0.040 Uiso calc R 1 1

loop_
_atom_site_aniso_label
_atom_site_aniso_U_11
_atom_site_aniso_U_22
_atom_site_aniso_U_33
_atom_site_aniso_U_12
_atom_site_aniso_U_13
_atom_site_aniso_U_23
Br1 0.03166(17) 0.02673(14) 0.02357(13) 0.00707(10) -0.01094(10) -0.00763(9)
Br2 0.02415(15) 0.01923(13) 0.03042(14) -0.00386(9) -0.00116(10) -0.00072(8)
O1 0.0318(11) 0.0245(8) 0.0242(8) 0.0076(7) 0.0108(7) 0.0059(6)
C1 0.0284(15) 0.0209(11) 0.0237(11) 0.0097(9) -0.0002(10) 0.0027(8)
C2 0.0207(13) 0.0153(10) 0.0173(10) 0.0038(9) 0.0027(9) 0.0006(8)
C3 0.0171(12) 0.0170(10) 0.0166(10) 0.0004(9) -0.0012(9) -0.0004(8)
C4 0.0176(12) 0.0196(11) 0.0139(10) 0.0016(8) -0.0008(9) -0.0009(8)
C5 0.0212(12) 0.0155(10) 0.0156(10) 0.0008(9) -0.0011(9) -0.0022(8)
C6 0.0165(12) 0.0183(11) 0.0157(10) 0.0015(8) 0.0016(8) 0.0003(7)
C7 0.0213(13) 0.0191(11) 0.0197(10) 0.0036(9) 0.0010(9) 0.0004(8)
C8 0.0312(15) 0.0285(13) 0.0234(12) 0.0100(11) 0.0048(10) 0.0019(9)
C9 0.0354(16) 0.0222(12) 0.0221(11) 0.0069(10) 0.0016(10) -0.0052(9)
C10 0.0238(14) 0.0220(11) 0.0300(12) 0.0027(10) 0.0097(10) 0.0047(9)
C11 0.0244(14) 0.0227(12) 0.0260(12) -0.0034(10) 0.0053(10) 0.0014(9)
C12 0.0227(13) 0.0232(12) 0.0216(11) 0.0023(9) -0.0035(9) -0.0042(8)
C13 0.0182(13) 0.0286(13) 0.0362(13) 0.0009(10) -0.0017(11) 0.0003(10)
C14 0.0327(16) 0.0246(12) 0.0229(12) 0.0075(10) 0.0020(10) 0.0042(9)

loop_
_atom_type_symbol
_atom_type_description
_atom_type_scat_dispersion_real
_atom_type_scat_dispersion_imag
_atom_type_scat_source
C C 0.0033 0.0016 'International Tables Vol C Tables 4.2.6.8 and 6.1.1.4'
H H 0.0000 0.0000 'International Tables Vol C Tables 4.2.6.8 and 6.1.1.4'
O O 0.0106 0.0060 'International Tables Vol C Tables 4.2.6.8 and 6.1.1.4'
Br Br -0.2901 2.4595 'International Tables Vol C Tables 4.2.6.8 and 6.1.1.4'

loop_
_geom_angle_atom_site_label_1
_geom_angle_atom_site_label_2
_geom_angle_atom_site_label_3
_geom_angle
C2 C1 H1A 109.5
C2 C1 H1B 109.5
H1A C1 H1B 109.5
C2 C1 H1C 109.5
H1A C1 H1C 109.5
H1B C1 H1C 109.5
C10 C2 C1 107.7(2)
C10 C2 C9 107.05(18)
C1 C2 C9 106.23(18)
C10 C2 C3 112.07(17)
C1 C2 C3 113.33(17)
C9 C2 C3 110.13(19)
C11 C3 C12 107.85(19)
C11 C3 C4 111.40(17)
C12 C3 C4 103.79(17)
C11 C3 C2 110.76(18)
C12 C3 C2 110.09(17)
C4 C3 C2 112.63(18)
C5 C4 C3 113.79(18)
C5 C4 Br1 105.00(13)
C3 C4 Br1 115.10(14)
C5 C4 H4 107.5
C3 C4 H4 107.5
Br1 C4 H4 107.5
O1 C5 C6 122.1(2)
O1 C5 C4 121.87(19)
C6 C5 C4 116.05(17)
C5 C6 C7 118.46(18)
C5 C6 Br2 102.39(14)
C7 C6 Br2 112.55(14)
C5 C6 H6 107.6
C7 C6 H6 107.6
Br2 C6 H6 107.6
C8 C7 C6 114.14(19)
C8 C7 C13 110.1(2)
C6 C7 C13 106.53(18)
C8 C7 C14 109.12(18)
C6 C7 C14 108.79(19)
C13 C7 C14 108.0(2)
C7 C8 H8A 109.5
C7 C8 H8B 109.5
H8A C8 H8B 109.5
C7 C8 H8C 109.5
H8A C8 H8C 109.5
H8B C8 H8C 109.5
C2 C9 H9A 109.5
C2 C9 H9B 109.5
H9A C9 H9B 109.5
C2 C9 H9C 109.5
H9A C9 H9C 109.5
H9B C9 H9C 109.5
C2 C10 H10A 109.5
C2 C10 H10B 109.5
H10A C10 H10B 109.5
C2 C10 H10C 109.5
H10A C10 H10C 109.5
H10B C10 H10C 109.5
C3 C11 H11A 109.5
C3 C11 H11B 109.5
H11A C11 H11B 109.5
C3 C11 H11C 109.5
H11A C11 H11C 109.5
H11B C11 H11C 109.5
C3 C12 H12A 109.5
C3 C12 H12B 109.5
H12A C12 H12B 109.5
C3 C12 H12C 109.5
H12A C12 H12C 109.5
H12B C12 H12C 109.5
C7 C13 H13A 109.5
C7 C13 H13B 109.5
H13A C13 H13B 109.5
C7 C13 H13C 109.5
H13A C13 H13C 109.5
H13B C13 H13C 109.5
C7 C14 H14A 109.5
C7 C14 H14B 109.5
H14A C14 H14B 109.5
C7 C14 H14C 109.5
H14A C14 H14C 109.5
H14B C14 H14C 109.5

loop_
_geom_bond_atom_site_label_1
_geom_bond_atom_site_label_2
_geom_bond_distance
Br1 C4 1.968(2)
Br2 C6 1.984(2)
O1 C5 1.212(3)
C1 C2 1.539(3)
C1 H1A 0.9800
C1 H1B 0.9800
C1 H1C 0.9800
C2 C10 1.536(3)
C2 C9 1.548(3)
C2 C3 1.585(3)
C3 C11 1.537(3)
C3 C12 1.545(3)
C3 C4 1.565(3)
C4 C5 1.538(3)
C4 H4 1.0000
C5 C6 1.536(3)
C6 C7 1.538(3)
C6 H6 1.0000
C7 C8 1.531(3)
C7 C13 1.542(3)
C7 C14 1.543(3)
C8 H8A 0.9800
C8 H8B 0.9800
C8 H8C 0.9800
C9 H9A 0.9800
C9 H9B 0.9800
C9 H9C 0.9800
C10 H10A 0.9800
C10 H10B 0.9800
C10 H10C 0.9800
C11 H11A 0.9800
C11 H11B 0.9800
C11 H11C 0.9800
C12 H12A 0.9800
C12 H12B 0.9800
C12 H12C 0.9800
C13 H13A 0.9800
C13 H13B 0.9800
C13 H13C 0.9800
C14 H14A 0.9800
C14 H14B 0.9800
C14 H14C 0.9800

loop_
_geom_torsion_atom_site_label_1
_geom_torsion_atom_site_label_2
_geom_torsion_atom_site_label_3
_geom_torsion_atom_site_label_4
_geom_torsion
C10 C2 C3 C11 162.2(2)
C1 C2 C3 C11 40.0(3)
C9 C2 C3 C11 -78.8(2)
C10 C2 C3 C12 -78.7(2)
C1 C2 C3 C12 159.22(19)
C9 C2 C3 C12 40.4(2)
C10 C2 C3 C4 36.7(2)
C1 C2 C3 C4 -85.5(2)
C9 C2 C3 C4 155.70(17)
C11 C3 C4 C5 63.6(2)
C12 C3 C4 C5 -52.2(2)
C2 C3 C4 C5 -171.27(17)
C11 C3 C4 Br1 -57.7(2)
C12 C3 C4 Br1 -173.47(14)
C2 C3 C4 Br1 67.5(2)
C3 C4 C5 O1 -69.9(3)
Br1 C4 C5 O1 56.8(2)
C3 C4 C5 C6 110.8(2)
Br1 C4 C5 C6 -122.49(16)
O1 C5 C6 C7 15.5(3)
C4 C5 C6 C7 -165.23(18)
O1 C5 C6 Br2 -109.0(2)
C4 C5 C6 Br2 70.32(19)
C5 C6 C7 C8 -59.8(3)
Br2 C6 C7 C8 59.5(2)
C5 C6 C7 C13 61.9(2)
Br2 C6 C7 C13 -178.84(14)
C5 C6 C7 C14 178.07(18)
Br2 C6 C7 C14 -62.6(2)
